data_7029733
loop_
_publ_author_name
'Pluzhnik-Gladyr, Sergei M'
'Kravtsov, Victor Ch'
'Fonari, Marina S'
'Kamalov, Gerbert L'

_publ_section_title
;
 Halogen impact into new oxonium benzo-crown ether complexes with
 tetrachloro- and tetrabromoaurates(iii).
;
_journal_issue 19
_journal_name_full 'Dalton transactions (Cambridge, England : 2003)'
_journal_page_first 7087
_journal_page_last 7095
_journal_paper_doi 10.1039/c4dt00017j
_journal_volume 43
_journal_year 2014
_chemical_formula_moiety 'C16 H23 Br O6, H3 O, Au Cl4'
_chemical_formula_sum 'C16 H26 Au Br Cl4 O7'
_chemical_formula_weight 749.04
_chemical_name_common
;
4'-Bromobenzo-18-crown-6 oxonium tetrachloroaurate
;
_chemical_name_systematic
;
2,3-(4-Bromobenzo)-1,4,7,10,13,16-Hexaoxacycloocta-deca-2-ene
oxonium tetrachloroaurate
;
_space_group_IT_number 14
_symmetry_cell_setting monoclinic
_symmetry_space_group_name_Hall '-P 2ybc'
_symmetry_space_group_name_H-M 'P 1 21/c 1'
_atom_sites_solution_hydrogens geom
_atom_sites_solution_primary direct
_atom_sites_solution_secondary difmap
_audit_creation_method SHELXL-97
_cell_angle_alpha 90.00
_cell_angle_beta 99.108(2)
_cell_angle_gamma 90.00
_cell_formula_units_Z 4
_cell_length_a 10.2656(3)
_cell_length_b 25.3739(9)
_cell_length_c 9.5914(3)
_cell_measurement_reflns_used 3574
_cell_measurement_temperature 293(2)
_cell_measurement_theta_max 29.1485
_cell_measurement_theta_min 3.1306
_cell_volume 2466.85(14)
_computing_cell_refinement
;
CrysAlisPro, Agilent Technologies,
Version 1.171.34.49 (release 20-01-2011 CrysAlis171 .NET)
(compiled Jan 20 2011,15:58:25)
;
_computing_data_collection
;
CrysAlisPro, Agilent Technologies,
Version 1.171.34.49 (release 20-01-2011 CrysAlis171 .NET)
(compiled Jan 20 2011,15:58:25)
;
_computing_data_reduction
;
CrysAlisPro, Agilent Technologies,
Version 1.171.34.49 (release 20-01-2011 CrysAlis171 .NET)
(compiled Jan 20 2011,15:58:25)
;
_computing_structure_refinement 'SHELXL-97 (Sheldrick, 1997)'
_computing_structure_solution 'SHELXS-97 (Sheldrick, 1990)'
_diffrn_ambient_temperature 293(2)
_diffrn_measured_fraction_theta_full 0.997
_diffrn_measured_fraction_theta_max 0.997
_diffrn_measurement_device_type 'Xcalibur, Eos'
_diffrn_measurement_method '\w scans'
_diffrn_radiation_monochromator graphite
_diffrn_radiation_source 'fine-focus sealed tube'
_diffrn_radiation_type MoK\a
_diffrn_radiation_wavelength 0.71073
_diffrn_reflns_av_R_equivalents 0.0352
_diffrn_reflns_av_sigmaI/netI 0.0613
_diffrn_reflns_limit_h_max 8
_diffrn_reflns_limit_h_min -12
_diffrn_reflns_limit_k_max 31
_diffrn_reflns_limit_k_min -15
_diffrn_reflns_limit_l_max 11
_diffrn_reflns_limit_l_min -8
_diffrn_reflns_number 11177
_diffrn_reflns_theta_full 26.00
_diffrn_reflns_theta_max 26.00
_diffrn_reflns_theta_min 3.14
_exptl_absorpt_coefficient_mu 8.049
_exptl_absorpt_correction_T_max 1.00000
_exptl_absorpt_correction_T_min 0.62394
_exptl_absorpt_correction_type multi-scan
_exptl_absorpt_process_details
;
CrysAlisPro, Agilent Technologies,
Version 1.171.34.49 (release 20-01-2011 CrysAlis171 .NET)
(compiled Jan 20 2011,15:58:25)
Empirical absorption correction using spherical harmonics,
implemented in SCALE3 ABSPACK scaling algorithm.
;
_exptl_crystal_colour orange
_exptl_crystal_density_diffrn 2.017
_exptl_crystal_density_method 'not measured'
_exptl_crystal_description prism
_exptl_crystal_F_000 1440
_exptl_crystal_size_max 0.20
_exptl_crystal_size_mid 0.17
_exptl_crystal_size_min 0.09
_refine_diff_density_max 0.870
_refine_diff_density_min -0.620
_refine_diff_density_rms 0.119
_refine_ls_extinction_method none
_refine_ls_goodness_of_fit_ref 1.027
_refine_ls_hydrogen_treatment mixed
_refine_ls_matrix_type full
_refine_ls_number_parameters 281
_refine_ls_number_reflns 4827
_refine_ls_number_restraints 6
_refine_ls_restrained_S_all 1.027
_refine_ls_R_factor_all 0.0692
_refine_ls_R_factor_gt 0.0413
_refine_ls_shift/su_max 0.003
_refine_ls_shift/su_mean 0.000
_refine_ls_structure_factor_coef Fsqd
_refine_ls_weighting_details 'calc w=1/[\s^2^(Fo^2^)+(0.0219P)^2^+0.0000P] where P=(Fo^2^+2Fc^2^)/3'
_refine_ls_weighting_scheme calc
_refine_ls_wR_factor_gt 0.0672
_refine_ls_wR_factor_ref 0.0763
_reflns_number_gt 3524
_reflns_number_total 4827
_reflns_threshold_expression >2sigma(I)
_cod_data_source_file c4dt00017j1.cif
_cod_data_source_block fm_777
_cod_depositor_comments
;Adding full bibliography for
 ./tmp-cod-update-bibliographies-12899/cifs/7029733.cif.
;
_cod_database_code 7029733

loop_
_symmetry_equiv_pos_as_xyz
'x, y, z'
'-x, y+1/2, -z+1/2'
'-x, -y, -z'
'x, -y-1/2, z-1/2'

loop_
_atom_site_label
_atom_site_type_symbol
_atom_site_fract_x
_atom_site_fract_y
_atom_site_fract_z
_atom_site_U_iso_or_equiv
_atom_site_adp_type
_atom_site_occupancy
_atom_site_symmetry_multiplicity
_atom_site_calc_flag
_atom_site_refinement_flags
_atom_site_disorder_assembly
_atom_site_disorder_group
Au1 Au 0.998060(19) 0.121355(10) 0.27947(3) 0.04592(10) Uani 1 1 d . . .
Cl1 Cl 0.99614(15) 0.18069(7) 0.10069(16) 0.0594(5) Uani 1 1 d . . .
Cl2 Cl 1.00751(19) 0.18906(9) 0.43592(19) 0.0830(6) Uani 1 1 d . . .
Cl3 Cl 1.0059(2) 0.06239(10) 0.4570(2) 0.0945(7) Uani 1 1 d . . .
Cl4 Cl 0.98134(16) 0.05346(8) 0.1222(2) 0.0722(5) Uani 1 1 d . . .
Br1 Br 0.61048(7) -0.12727(3) 0.49217(7) 0.0631(3) Uani 0.9304(17) 1 d P A 1
Br1A Br 0.3323(10) -0.1395(5) 0.6384(12) 0.076(4) Uani 0.0696(17) 1 d P A 2
O1 O 0.6556(3) 0.05318(17) 0.7635(4) 0.0431(11) Uani 1 1 d . . .
O2 O 0.7468(4) 0.1526(2) 0.7005(4) 0.0572(12) Uani 1 1 d . . .
O3 O 0.5866(4) 0.24038(19) 0.7215(4) 0.0615(13) Uani 1 1 d . . .
O4 O 0.3319(4) 0.2150(2) 0.7302(4) 0.0578(13) Uani 1 1 d . . .
O5 O 0.3157(3) 0.13696(18) 0.9242(4) 0.0496(12) Uani 1 1 d . . .
O6 O 0.4336(3) 0.04401(17) 0.8526(4) 0.0491(11) Uani 1 1 d . . .
C1 C 0.7787(5) 0.0601(3) 0.7100(6) 0.0498(18) Uani 1 1 d . . .
H1A H 0.7634 0.0586 0.6076 0.060 Uiso 1 1 calc R . .
H1B H 0.8400 0.0323 0.7452 0.060 Uiso 1 1 calc R . .
C2 C 0.8338(5) 0.1120(3) 0.7582(7) 0.0551(19) Uani 1 1 d . . .
H2A H 0.8462 0.1137 0.8605 0.066 Uiso 1 1 calc R . .
H2B H 0.9190 0.1168 0.7285 0.066 Uiso 1 1 calc R . .
C3 C 0.7998(6) 0.2042(3) 0.7296(8) 0.068(2) Uani 1 1 d . . .
H3A H 0.8831 0.2076 0.6946 0.082 Uiso 1 1 calc R . .
H3B H 0.8154 0.2105 0.8306 0.082 Uiso 1 1 calc R . .
C4 C 0.7040(6) 0.2426(3) 0.6589(8) 0.079(3) Uani 1 1 d . . .
H4A H 0.7412 0.2778 0.6690 0.095 Uiso 1 1 calc R . .
H4B H 0.6834 0.2345 0.5590 0.095 Uiso 1 1 calc R . .
C5 C 0.4844(6) 0.2704(3) 0.6421(7) 0.069(2) Uani 1 1 d . . .
H5A H 0.4630 0.2562 0.5474 0.082 Uiso 1 1 calc R . .
H5B H 0.5128 0.3067 0.6353 0.082 Uiso 1 1 calc R . .
C6 C 0.3660(6) 0.2682(3) 0.7148(7) 0.067(2) Uani 1 1 d . . .
H6A H 0.3855 0.2848 0.8068 0.081 Uiso 1 1 calc R . .
H6B H 0.2930 0.2868 0.6595 0.081 Uiso 1 1 calc R . .
C7 C 0.2165(6) 0.2087(3) 0.7920(7) 0.063(2) Uani 1 1 d . . .
H7A H 0.1398 0.2203 0.7267 0.076 Uiso 1 1 calc R . .
H7B H 0.2227 0.2297 0.8772 0.076 Uiso 1 1 calc R . .
C8 C 0.2033(5) 0.1522(3) 0.8261(7) 0.062(2) Uani 1 1 d . . .
H8A H 0.1237 0.1466 0.8666 0.075 Uiso 1 1 calc R . .
H8B H 0.1976 0.1312 0.7409 0.075 Uiso 1 1 calc R . .
C9 C 0.3045(5) 0.0881(3) 0.9967(7) 0.061(2) Uani 1 1 d . . .
H9A H 0.2218 0.0878 1.0336 0.073 Uiso 1 1 calc R . .
H9B H 0.3756 0.0857 1.0761 0.073 Uiso 1 1 calc R . .
C10 C 0.3094(5) 0.0415(3) 0.9046(7) 0.059(2) Uani 1 1 d . . .
H10A H 0.3038 0.0093 0.9578 0.071 Uiso 1 1 calc R . .
H10B H 0.2366 0.0422 0.8266 0.071 Uiso 1 1 calc R . .
C11 C 0.4647(5) 0.0035(3) 0.7716(6) 0.0432(16) Uani 1 1 d . A .
C12 C 0.5857(5) 0.0088(3) 0.7212(6) 0.0383(15) Uani 1 1 d . . .
C13 C 0.6278(5) -0.0306(3) 0.6406(6) 0.0445(16) Uani 1 1 d . A .
H13 H 0.7089 -0.0278 0.6096 0.053 Uiso 1 1 calc R . .
C14 C 0.5489(6) -0.0746(3) 0.6057(6) 0.0496(17) Uani 1 1 d . . .
H14 H 0.5786 -0.1012 0.5519 0.059 Uiso 0.0696(17) 1 calc PR A 2
C15 C 0.4284(6) -0.0797(3) 0.6486(6) 0.0552(18) Uani 1 1 d . A 2
H15 H 0.3752 -0.1089 0.6226 0.066 Uiso 0.9304(17) 1 calc PR A 1
C16 C 0.3877(6) -0.0400(3) 0.7323(6) 0.0537(18) Uani 1 1 d . . .
H16 H 0.3062 -0.0430 0.7624 0.064 Uiso 1 1 calc R A 2
O7 O 0.5442(3) 0.1484(2) 0.8466(4) 0.0496(11) Uani 1 1 d D . .
H73 H 0.589(4) 0.1240(14) 0.808(6) 0.074 Uiso 1 1 d D . .
H71 H 0.531(5) 0.1761(14) 0.790(5) 0.074 Uiso 1 1 d D . .
H72 H 0.469(3) 0.1355(17) 0.864(6) 0.074 Uiso 1 1 d D . .

loop_
_atom_site_aniso_label
_atom_site_aniso_U_11
_atom_site_aniso_U_22
_atom_site_aniso_U_33
_atom_site_aniso_U_23
_atom_site_aniso_U_13
_atom_site_aniso_U_12
Au1 0.04610(15) 0.03898(19) 0.05584(16) 0.00293(14) 0.01785(10) 0.00046(12)
Cl1 0.0849(10) 0.0452(13) 0.0480(9) 0.0047(9) 0.0101(8) 0.0003(9)
Cl2 0.1323(15) 0.0635(17) 0.0561(11) -0.0080(11) 0.0243(11) 0.0056(13)
Cl3 0.1282(16) 0.0706(19) 0.0951(15) 0.0343(13) 0.0498(12) 0.0046(13)
Cl4 0.0826(11) 0.0412(13) 0.0956(14) -0.0153(11) 0.0231(10) -0.0091(9)
Br1 0.0952(6) 0.0408(6) 0.0527(4) -0.0092(4) 0.0098(4) 0.0070(4)
Br1A 0.094(8) 0.043(8) 0.087(8) -0.001(6) 0.002(6) -0.014(6)
O1 0.038(2) 0.039(3) 0.055(2) -0.009(2) 0.0146(17) -0.0069(19)
O2 0.048(2) 0.043(4) 0.080(3) 0.006(3) 0.006(2) -0.008(2)
O3 0.062(3) 0.056(4) 0.064(3) 0.011(3) 0.003(2) 0.003(3)
O4 0.062(3) 0.051(4) 0.063(3) -0.003(3) 0.016(2) 0.010(2)
O5 0.038(2) 0.053(4) 0.058(3) -0.003(2) 0.0089(19) 0.004(2)
O6 0.045(2) 0.039(3) 0.067(3) -0.010(2) 0.0213(19) -0.007(2)
C1 0.041(3) 0.048(5) 0.061(4) -0.002(4) 0.010(3) -0.004(3)
C2 0.037(3) 0.054(6) 0.074(4) -0.010(4) 0.010(3) -0.011(3)
C3 0.053(4) 0.045(6) 0.106(6) -0.006(5) 0.011(4) -0.016(4)
C4 0.065(4) 0.075(7) 0.100(6) 0.023(5) 0.017(4) -0.018(4)
C5 0.090(5) 0.045(6) 0.066(5) 0.016(4) -0.001(4) 0.007(4)
C6 0.085(5) 0.053(6) 0.060(5) 0.000(4) 0.002(4) 0.020(4)
C7 0.051(4) 0.078(7) 0.060(4) -0.004(4) 0.005(3) 0.015(4)
C8 0.040(4) 0.092(7) 0.056(4) -0.013(5) 0.013(3) -0.005(4)
C9 0.058(4) 0.074(7) 0.057(4) 0.002(4) 0.028(3) -0.005(4)
C10 0.061(4) 0.052(6) 0.073(5) -0.002(4) 0.036(3) -0.004(4)
C11 0.048(3) 0.031(4) 0.051(4) -0.004(3) 0.011(3) -0.002(3)
C12 0.045(3) 0.033(4) 0.038(3) 0.001(3) 0.008(3) -0.004(3)
C13 0.052(3) 0.042(5) 0.041(3) 0.004(3) 0.011(3) 0.005(3)
C14 0.066(4) 0.039(5) 0.041(3) -0.009(3) 0.002(3) 0.006(3)
C15 0.066(4) 0.034(5) 0.063(4) -0.009(4) 0.003(3) -0.012(4)
C16 0.057(4) 0.042(5) 0.064(4) 0.003(4) 0.016(3) -0.005(3)
O7 0.044(2) 0.051(4) 0.055(3) 0.001(2) 0.0131(19) 0.004(2)

loop_
_atom_type_symbol
_atom_type_description
_atom_type_scat_dispersion_real
_atom_type_scat_dispersion_imag
_atom_type_scat_source
C C 0.0033 0.0016 'International Tables Vol C Tables 4.2.6.8 and 6.1.1.4'
H H 0.0000 0.0000 'International Tables Vol C Tables 4.2.6.8 and 6.1.1.4'
Au Au -2.0133 8.8022 'International Tables Vol C Tables 4.2.6.8 and 6.1.1.4'
Br Br -0.2901 2.4595 'International Tables Vol C Tables 4.2.6.8 and 6.1.1.4'
Cl Cl 0.1484 0.1585 'International Tables Vol C Tables 4.2.6.8 and 6.1.1.4'
O O 0.0106 0.0060 'International Tables Vol C Tables 4.2.6.8 and 6.1.1.4'

loop_
_geom_angle_atom_site_label_1
_geom_angle_atom_site_label_2
_geom_angle_atom_site_label_3
_geom_angle
Cl3 Au1 Cl2 90.59(9)
Cl3 Au1 Cl4 89.33(9)
Cl2 Au1 Cl4 178.14(6)
Cl3 Au1 Cl1 178.47(6)
Cl2 Au1 Cl1 89.53(7)
Cl4 Au1 Cl1 90.60(7)
C12 O1 C1 116.3(4)
C2 O2 C3 113.1(5)
C5 O3 C4 110.7(5)
C6 O4 C7 113.0(5)
C8 O5 C9 115.9(5)
C11 O6 C10 117.8(5)
O1 C1 C2 108.0(5)
O1 C1 H1A 110.1
C2 C1 H1A 110.1
O1 C1 H1B 110.1
C2 C1 H1B 110.1
H1A C1 H1B 108.4
O2 C2 C1 109.8(5)
O2 C2 H2A 109.7
C1 C2 H2A 109.7
O2 C2 H2B 109.7
C1 C2 H2B 109.7
H2A C2 H2B 108.2
O2 C3 C4 108.1(6)
O2 C3 H3A 110.1
C4 C3 H3A 110.1
O2 C3 H3B 110.1
C4 C3 H3B 110.1
H3A C3 H3B 108.4
O3 C4 C3 109.1(6)
O3 C4 H4A 109.9
C3 C4 H4A 109.9
O3 C4 H4B 109.9
C3 C4 H4B 109.9
H4A C4 H4B 108.3
O3 C5 C6 108.4(5)
O3 C5 H5A 110.0
C6 C5 H5A 110.0
O3 C5 H5B 110.0
C6 C5 H5B 110.0
H5A C5 H5B 108.4
O4 C6 C5 108.7(6)
O4 C6 H6A 110.0
C5 C6 H6A 110.0
O4 C6 H6B 110.0
C5 C6 H6B 110.0
H6A C6 H6B 108.3
O4 C7 C8 108.2(5)
O4 C7 H7A 110.1
C8 C7 H7A 110.1
O4 C7 H7B 110.1
C8 C7 H7B 110.1
H7A C7 H7B 108.4
O5 C8 C7 108.5(5)
O5 C8 H8A 110.0
C7 C8 H8A 110.0
O5 C8 H8B 110.0
C7 C8 H8B 110.0
H8A C8 H8B 108.4
O5 C9 C10 112.8(5)
O5 C9 H9A 109.0
C10 C9 H9A 109.0
O5 C9 H9B 109.0
C10 C9 H9B 109.0
H9A C9 H9B 107.8
O6 C10 C9 106.6(5)
O6 C10 H10A 110.4
C9 C10 H10A 110.4
O6 C10 H10B 110.4
C9 C10 H10B 110.4
H10A C10 H10B 108.6
O6 C11 C16 126.0(5)
O6 C11 C12 115.1(5)
C16 C11 C12 118.9(6)
O1 C12 C13 124.9(5)
O1 C12 C11 115.4(5)
C13 C12 C11 119.7(6)
C12 C13 C14 119.8(5)
C12 C13 H13 120.1
C14 C13 H13 120.1
C15 C14 C13 121.5(6)
C15 C14 Br1 120.3(5)
C13 C14 Br1 118.1(4)
C15 C14 H14 119.2
C13 C14 H14 119.2
Br1 C14 H14 1.7
C14 C15 C16 118.2(6)
C14 C15 Br1A 125.1(7)
C16 C15 Br1A 115.3(6)
C14 C15 H15 120.9
C16 C15 H15 120.9
Br1A C15 H15 12.4
C11 C16 C15 121.7(6)
C11 C16 H16 119.1
C15 C16 H16 119.1
H73 O7 H71 110(3)
H73 O7 H72 110(3)
H71 O7 H72 111(3)

loop_
_geom_bond_atom_site_label_1
_geom_bond_atom_site_label_2
_geom_bond_distance
Au1 Cl3 2.258(2)
Au1 Cl2 2.273(2)
Au1 Cl4 2.2786(19)
Au1 Cl1 2.2797(17)
Br1 C14 1.894(6)
Br1A C15 1.803(12)
O1 C12 1.361(7)
O1 C1 1.448(5)
O2 C2 1.417(7)
O2 C3 1.430(8)
O3 C5 1.417(7)
O3 C4 1.430(6)
O4 C6 1.408(8)
O4 C7 1.416(6)
O5 C8 1.422(7)
O5 C9 1.435(8)
O6 C11 1.357(7)
O6 C10 1.442(5)
C1 C2 1.479(8)
C1 H1A 0.9700
C1 H1B 0.9700
C2 H2A 0.9700
C2 H2B 0.9700
C3 C4 1.471(9)
C3 H3A 0.9700
C3 H3B 0.9700
C4 H4A 0.9700
C4 H4B 0.9700
C5 C6 1.495(7)
C5 H5A 0.9700
C5 H5B 0.9700
C6 H6A 0.9700
C6 H6B 0.9700
C7 C8 1.480(9)
C7 H7A 0.9700
C7 H7B 0.9700
C8 H8A 0.9700
C8 H8B 0.9700
C9 C10 1.483(8)
C9 H9A 0.9700
C9 H9B 0.9700
C10 H10A 0.9700
C10 H10B 0.9700
C11 C16 1.377(8)
C11 C12 1.408(7)
C12 C13 1.375(8)
C13 C14 1.389(8)
C13 H13 0.9300
C14 C15 1.371(7)
C14 H14 0.9300
C15 C16 1.392(8)
C15 H15 0.9300
C16 H16 0.9300
O7 H73 0.888(18)
O7 H71 0.885(18)
O7 H72 0.876(18)

loop_
_geom_hbond_atom_site_label_D
_geom_hbond_atom_site_label_H
_geom_hbond_atom_site_label_A
_geom_hbond_distance_DH
_geom_hbond_distance_HA
_geom_hbond_distance_DA
_geom_hbond_angle_DHA
O7 H72 O5 0.876(18) 1.76(2) 2.587(5) 156(5)
O7 H71 O3 0.885(18) 1.88(3) 2.691(7) 152(5)
O7 H73 O1 0.888(18) 1.99(2) 2.840(6) 160(4)

loop_
_geom_torsion_atom_site_label_1
_geom_torsion_atom_site_label_2
_geom_torsion_atom_site_label_3
_geom_torsion_atom_site_label_4
_geom_torsion
O1 C1 C2 O2 -62.7(6)
C1 C2 O2 C3 -173.5(5)
C2 O2 C3 C4 177.3(5)
O2 C3 C4 O3 65.2(7)
C3 C4 O3 C5 -170.6(6)
C4 O3 C5 C6 -178.1(6)
O3 C5 C6 O4 -56.4(7)
C5 C6 O4 C7 -177.1(5)
C6 O4 C7 C8 -170.2(5)
O4 C7 C8 O5 61.0(6)
C7 C8 O5 C9 164.4(5)
C8 O5 C9 C10 72.8(6)
O5 C9 C10 O6 58.6(7)
C9 C10 O6 C11 176.3(5)
C10 O6 C11 C12 178.5(5)
O6 C11 C12 O1 1.4(8)
C11 C12 O1 C1 -178.5(5)
C12 O1 C1 C2 175.6(5)
